data_7030026
loop_
_publ_author_name
'Ho, Yi-Hsueh'
'Chang, Mu-Chieh'
'Yu, Kuo-Hsuan'
'Liu, Yi-Hung'
'Wang, Yu'
'Cheng, Yuan-Chung'
'Chen, Jwu-Ting'

_publ_section_title
;
 CO2 fixation by dicopper(ii) complexes in hypodentate framework of N8O2.
;
_journal_issue 17
_journal_name_full 'Dalton transactions (Cambridge, England : 2003)'
_journal_page_first 6287
_journal_page_last 6290
_journal_paper_doi 10.1039/c3dt53497a
_journal_volume 43
_journal_year 2014
_chemical_formula_sum 'C84 H96 Cl6 Cu8 N23 O36'
_chemical_formula_weight 2724.86
_chemical_name_systematic
; 
 ? 
;
_space_group_IT_number 2
_symmetry_cell_setting triclinic
_symmetry_space_group_name_Hall '-P 1'
_symmetry_space_group_name_H-M 'P -1'
_atom_sites_solution_hydrogens geom
_atom_sites_solution_primary direct
_atom_sites_solution_secondary difmap
_audit_creation_method SHELXL-97
_cell_angle_alpha 72.1590(10)
_cell_angle_beta 79.4310(10)
_cell_angle_gamma 75.6160(10)
_cell_formula_units_Z 1
_cell_length_a 12.8818(2)
_cell_length_b 14.6633(2)
_cell_length_c 15.9762(2)
_cell_measurement_reflns_used 32314
_cell_measurement_temperature 150(2)
_cell_measurement_theta_max 30.1912
_cell_measurement_theta_min 2.8814
_cell_volume 2763.66(7)
_computing_cell_refinement
; 
CrysAlisPro, Oxford Diffraction Ltd., 
Version 1.171.33.55 (release 05-01-2010 CrysAlis171 .NET) 
(compiled Jan  5 2010,16:28:46) 
Empirical absorption correction using spherical harmonics, 
 implemented in SCALE3 ABSPACK scaling algorithm. 
;
_computing_data_collection
; 
CrysAlisPro, Oxford Diffraction Ltd., 
Version 1.171.33.55 (release 05-01-2010 CrysAlis171 .NET) 
(compiled Jan  5 2010,16:28:46) 
Empirical absorption correction using spherical harmonics, 
 implemented in SCALE3 ABSPACK scaling algorithm. 
;
_computing_data_reduction
; 
CrysAlisPro, Oxford Diffraction Ltd., 
Version 1.171.33.55 (release 05-01-2010 CrysAlis171 .NET) 
(compiled Jan  5 2010,16:28:46) 
Empirical absorption correction using spherical harmonics, 
 implemented in SCALE3 ABSPACK scaling algorithm. 
;
_computing_molecular_graphics SHELXTL
_computing_publication_material SHELXTL
_computing_structure_refinement 'SHELXL-97 (Sheldrick, 1997)'
_computing_structure_solution 'SHELXS-97 (Sheldrick, 1990)'
_diffrn_ambient_temperature 150(2)
_diffrn_measured_fraction_theta_full 0.999
_diffrn_measured_fraction_theta_max 0.999
_diffrn_measurement_device_type 'Oxford Diffraction Gemini A'
_diffrn_measurement_method CCD
_diffrn_radiation_monochromator graphite
_diffrn_radiation_source 'fine-focus sealed tube'
_diffrn_radiation_type MoK\a
_diffrn_radiation_wavelength 0.71073
_diffrn_reflns_av_R_equivalents 0.0318
_diffrn_reflns_av_sigmaI/netI 0.0302
_diffrn_reflns_limit_h_max 16
_diffrn_reflns_limit_h_min -16
_diffrn_reflns_limit_k_max 19
_diffrn_reflns_limit_k_min -19
_diffrn_reflns_limit_l_max 20
_diffrn_reflns_limit_l_min -20
_diffrn_reflns_number 64807
_diffrn_reflns_theta_full 27.50
_diffrn_reflns_theta_max 27.50
_diffrn_reflns_theta_min 2.89
_exptl_absorpt_coefficient_mu 1.742
_exptl_absorpt_correction_T_max 1.00000
_exptl_absorpt_correction_T_min 0.78770
_exptl_absorpt_correction_type multi-scan
_exptl_absorpt_process_details
; 
CrysAlisPro, Oxford Diffraction Ltd., 
Version 1.171.33.55 (release 05-01-2010 CrysAlis171 .NET) 
(compiled Jan  5 2010,16:28:46) 
Empirical absorption correction using spherical harmonics, 
 implemented in SCALE3 ABSPACK scaling algorithm. 
;
_exptl_crystal_density_diffrn 1.637
_exptl_crystal_density_method 'not measured'
_exptl_crystal_F_000 1383
_exptl_crystal_size_max 0.20
_exptl_crystal_size_mid 0.20
_exptl_crystal_size_min 0.15
_refine_diff_density_max 4.064
_refine_diff_density_min -2.582
_refine_diff_density_rms 0.177
_refine_ls_extinction_method none
_refine_ls_goodness_of_fit_ref 1.085
_refine_ls_hydrogen_treatment mixed
_refine_ls_matrix_type full
_refine_ls_number_parameters 745
_refine_ls_number_reflns 12671
_refine_ls_number_restraints 78
_refine_ls_restrained_S_all 1.091
_refine_ls_R_factor_all 0.0941
_refine_ls_R_factor_gt 0.0732
_refine_ls_shift/su_max 0.031
_refine_ls_shift/su_mean 0.002
_refine_ls_structure_factor_coef Fsqd
_refine_ls_weighting_details 'calc w=1/[\s^2^(Fo^2^)+(0.1752P)^2^+3.1509P] where P=(Fo^2^+2Fc^2^)/3'
_refine_ls_weighting_scheme calc
_refine_ls_wR_factor_gt 0.2365
_refine_ls_wR_factor_ref 0.2539
_reflns_number_gt 9288
_reflns_number_total 12671
_reflns_threshold_expression >2sigma(I)
_cod_data_source_file c3dt53497a2.cif
_cod_data_source_block ic14485
_cod_depositor_comments
;
The following automatic conversions were performed:

'_symmetry_cell_setting' value 'Triclinic' changed to 'triclinic'
according to
/usr/data/users/saulius/crontab/automatic-downloads/current/RSC/lib/dictionaries/cif_core.dic
dictionary named 'cif_core.dic' version 2.4.2 from 2011-04-26.

Automatic conversion script
Id: cif_fix_values 2281 2013-09-26 08:29:07Z andrius 
;
_cod_original_sg_symbol_H-M P-1
_cod_database_code 7030026

loop_
_symmetry_equiv_pos_as_xyz
'x, y, z'
'-x, -y, -z'

loop_
_atom_site_label
_atom_site_type_symbol
_atom_site_fract_x
_atom_site_fract_y
_atom_site_fract_z
_atom_site_U_iso_or_equiv
_atom_site_adp_type
_atom_site_occupancy
_atom_site_symmetry_multiplicity
_atom_site_calc_flag
_atom_site_refinement_flags
_atom_site_disorder_assembly
_atom_site_disorder_group
Cu1 Cu -0.22025(6) 1.12358(4) 1.10849(4) 0.0368(2) Uani 1 1 d . . .
Cu2 Cu -0.09450(5) 0.92670(4) 1.19757(4) 0.02466(17) Uani 1 1 d . . .
Cu3 Cu -0.38803(6) 1.23674(5) 1.25294(5) 0.0439(2) Uani 1 1 d . . .
Cu4 Cu -0.14440(5) 0.85616(4) 1.42013(4) 0.02948(18) Uani 1 1 d . . .
O1 O -0.2876(4) 1.2381(3) 1.1447(3) 0.0641(16) Uani 1 1 d . . .
O2 O -0.0456(3) 0.8613(2) 1.3101(2) 0.0282(7) Uani 1 1 d . . .
O3 O -0.1319(3) 1.0082(2) 1.0842(2) 0.0276(7) Uani 1 1 d . . .
O4 O -0.2017(3) 1.0374(2) 1.2368(2) 0.0298(8) Uani 1 1 d . . .
O5 O -0.3540(4) 1.1010(3) 1.3116(3) 0.0493(12) Uani 1 1 d . . .
O6 O -0.2501(3) 0.9711(3) 1.3800(3) 0.0419(10) Uani 1 1 d . . .
N1 N -0.2121(4) 1.2211(3) 0.9811(3) 0.0401(12) Uani 1 1 d . . .
N2 N -0.4296(4) 1.3817(3) 1.1964(3) 0.0448(13) Uani 1 1 d . . .
N3 N -0.5501(5) 1.2469(4) 1.2610(3) 0.0469(13) Uani 1 1 d . . .
N4 N -0.3436(4) 1.2859(4) 1.3466(4) 0.0461(13) Uani 1 1 d . . .
N5 N 0.0332(3) 0.8324(3) 1.1520(3) 0.0276(9) Uani 1 1 d . . .
N6 N -0.0412(3) 0.7316(3) 1.4707(3) 0.0310(9) Uani 1 1 d . . .
N7 N -0.0998(4) 0.8958(3) 1.5210(3) 0.0380(11) Uani 1 1 d . . .
N8 N -0.2502(3) 0.7607(3) 1.4557(3) 0.0325(9) Uani 1 1 d . . .
C1 C -0.1131(5) 1.2610(4) 0.9589(4) 0.0425(14) Uani 1 1 d . . .
H1A H -0.0974 1.2744 1.0118 0.051 Uiso 1 1 calc R . .
H1B H -0.1249 1.3237 0.9121 0.051 Uiso 1 1 calc R . .
C2 C -0.2288(5) 1.1855(5) 0.9068(4) 0.0418(14) Uani 1 1 d . . .
H2A H -0.2521 1.2428 0.8571 0.050 Uiso 1 1 calc R . .
H2B H -0.2877 1.1485 0.9274 0.050 Uiso 1 1 calc R . .
C3 C -0.3072(6) 1.3010(5) 0.9928(4) 0.061(2) Uani 1 1 d . . .
H3A H -0.3045 1.3596 0.9417 0.073 Uiso 1 1 calc R . .
H3B H -0.3748 1.2791 0.9954 0.073 Uiso 1 1 calc R . .
C4 C -0.3058(6) 1.3261(4) 1.0760(4) 0.061(2) Uani 1 1 d . . .
H4A H -0.2466 1.3621 1.0683 0.073 Uiso 1 1 calc R . .
C5 C -0.4153(6) 1.3900(4) 1.1009(4) 0.056(2) Uani 1 1 d . . .
H5A H -0.4174 1.4592 1.0666 0.067 Uiso 1 1 calc R . .
H5B H -0.4747 1.3682 1.0860 0.067 Uiso 1 1 calc R . .
C6 C -0.5425(5) 1.4165(4) 1.2289(4) 0.0435(14) Uani 1 1 d . . .
H6A H -0.5737 1.4773 1.1856 0.052 Uiso 1 1 calc R . .
H6B H -0.5455 1.4318 1.2856 0.052 Uiso 1 1 calc R . .
C7 C -0.6074(5) 1.3407(4) 1.2423(4) 0.0415(13) Uani 1 1 d . . .
C8 C -0.7180(6) 1.3630(5) 1.2380(4) 0.0480(15) Uani 1 1 d . . .
H8A H -0.7567 1.4289 1.2248 0.058 Uiso 1 1 calc R . .
C9 C -0.7697(6) 1.2870(6) 1.2533(5) 0.0583(18) Uani 1 1 d . . .
H9A H -0.8455 1.3005 1.2517 0.070 Uiso 1 1 calc R . .
C10 C -0.7136(7) 1.1929(6) 1.2707(5) 0.0601(19) Uani 1 1 d . . .
H10A H -0.7492 1.1406 1.2794 0.072 Uiso 1 1 calc R . .
C11 C -0.6032(7) 1.1741(5) 1.2756(5) 0.0576(19) Uani 1 1 d . . .
H11A H -0.5643 1.1082 1.2896 0.069 Uiso 1 1 calc R . .
C12 C -0.3567(5) 1.4302(4) 1.2242(5) 0.0546(18) Uani 1 1 d . . .
H12A H -0.2862 1.4249 1.1869 0.065 Uiso 1 1 calc R . .
H12B H -0.3893 1.5006 1.2163 0.065 Uiso 1 1 calc R . .
C13 C -0.3407(5) 1.3811(5) 1.3197(5) 0.0478(15) Uani 1 1 d . . .
C14 C -0.3223(5) 1.4283(5) 1.3765(7) 0.063(2) Uani 1 1 d . . .
H14A H -0.3198 1.4958 1.3562 0.075 Uiso 1 1 calc R . .
C15 C -0.3077(6) 1.3770(6) 1.4618(7) 0.068(2) Uani 1 1 d . . .
H15A H -0.2949 1.4088 1.5015 0.082 Uiso 1 1 calc R . .
C16 C -0.3117(5) 1.2780(6) 1.4910(6) 0.0565(18) Uani 1 1 d . . .
H16A H -0.3023 1.2412 1.5505 0.068 Uiso 1 1 calc R . .
C17 C -0.3296(5) 1.2355(5) 1.4305(4) 0.0484(15) Uani 1 1 d . . .
H17A H -0.3321 1.1680 1.4490 0.058 Uiso 1 1 calc R . .
C18 C 0.1290(4) 0.8795(4) 1.1268(3) 0.0312(11) Uani 1 1 d . . .
H18A H 0.1439 0.8949 1.1790 0.037 Uiso 1 1 calc R . .
H18B H 0.1122 0.9418 1.0803 0.037 Uiso 1 1 calc R . .
C19 C 0.0175(4) 0.8086(4) 1.0726(3) 0.0331(11) Uani 1 1 d . . .
H19A H 0.0034 0.8698 1.0244 0.040 Uiso 1 1 calc R . .
H19B H -0.0470 0.7790 1.0860 0.040 Uiso 1 1 calc R . .
C20 C 0.0438(4) 0.7442(4) 1.2303(3) 0.0333(11) Uani 1 1 d . . .
H20A H 0.1143 0.6997 1.2224 0.040 Uiso 1 1 calc R . .
H20B H -0.0140 0.7084 1.2357 0.040 Uiso 1 1 calc R . .
C21 C 0.0354(4) 0.7763(4) 1.3134(3) 0.0310(11) Uani 1 1 d . . .
H21A H 0.1061 0.7900 1.3181 0.037 Uiso 1 1 calc R . .
C22 C 0.0074(4) 0.6925(4) 1.3936(3) 0.0338(11) Uani 1 1 d . . .
H22A H -0.0442 0.6613 1.3789 0.041 Uiso 1 1 calc R . .
H22B H 0.0735 0.6423 1.4086 0.041 Uiso 1 1 calc R . .
C23 C 0.0386(5) 0.7546(5) 1.5127(4) 0.0418(13) Uani 1 1 d . . .
H23A H 0.0980 0.7755 1.4673 0.050 Uiso 1 1 calc R . .
H23B H 0.0699 0.6953 1.5574 0.050 Uiso 1 1 calc R . .
C24 C -0.0137(5) 0.8346(5) 1.5562(4) 0.0433(14) Uani 1 1 d . . .
C25 C 0.0279(6) 0.8483(6) 1.6249(5) 0.0555(18) Uani 1 1 d . . .
H25A H 0.0892 0.8036 1.6491 0.067 Uiso 1 1 calc R . .
C26 C -0.0203(7) 0.9268(6) 1.6571(5) 0.063(2) Uani 1 1 d . . .
H26A H 0.0066 0.9369 1.7044 0.075 Uiso 1 1 calc R . .
C27 C -0.1080(7) 0.9906(6) 1.6205(5) 0.061(2) Uani 1 1 d . . .
H27A H -0.1416 1.0463 1.6413 0.073 Uiso 1 1 calc R . .
C28 C -0.1470(7) 0.9734(5) 1.5536(4) 0.0517(17) Uani 1 1 d . . .
H28A H -0.2087 1.0172 1.5294 0.062 Uiso 1 1 calc R . .
C29 C -0.1041(4) 0.6634(4) 1.5375(3) 0.0348(11) Uani 1 1 d . . .
H29A H -0.1142 0.6778 1.5955 0.042 Uiso 1 1 calc R . .
H29B H -0.0636 0.5951 1.5447 0.042 Uiso 1 1 calc R . .
C30 C -0.2127(4) 0.6743(4) 1.5088(4) 0.0332(11) Uani 1 1 d . . .
C31 C -0.2710(5) 0.6005(5) 1.5391(5) 0.0471(15) Uani 1 1 d . . .
H31A H -0.2435 0.5395 1.5786 0.057 Uiso 1 1 calc R . .
C32 C -0.3699(6) 0.6187(5) 1.5099(6) 0.0587(19) Uani 1 1 d . . .
H32A H -0.4127 0.5702 1.5307 0.070 Uiso 1 1 calc R . .
C33 C -0.4080(5) 0.7066(6) 1.4506(6) 0.061(2) Uani 1 1 d . . .
H33A H -0.4744 0.7179 1.4276 0.074 Uiso 1 1 calc R . .
C34 C -0.3464(5) 0.7777(5) 1.4260(5) 0.0438(14) Uani 1 1 d . . .
H34A H -0.3725 0.8397 1.3872 0.053 Uiso 1 1 calc R . .
N10 N -0.3833(6) 1.0796(9) 1.1022(6) 0.110(3) Uani 1 1 d DU . .
C35 C -0.4610(11) 1.1273(14) 1.0763(11) 0.147(5) Uani 1 1 d DU . .
C36 C -0.5642(13) 1.1687(16) 1.0365(14) 0.186(7) Uani 1 1 d DU . .
H36A H -0.6025 1.2264 1.0564 0.279 Uiso 1 1 calc R . .
H36B H -0.6092 1.1194 1.0549 0.279 Uiso 1 1 calc R . .
H36C H -0.5490 1.1876 0.9718 0.279 Uiso 1 1 calc R . .
N11 N -0.2229(5) 0.8268(4) 1.2127(4) 0.0492(13) Uani 1 1 d DU . .
C37 C -0.2624(6) 0.7758(5) 1.1957(6) 0.0577(17) Uani 1 1 d DU . .
C38 C -0.3112(9) 0.7060(8) 1.1751(10) 0.106(3) Uani 1 1 d DU . .
H38A H -0.2572 0.6458 1.1746 0.158 Uiso 1 1 calc R . .
H38B H -0.3372 0.7349 1.1168 0.158 Uiso 1 1 calc R . .
H38C H -0.3719 0.6907 1.2201 0.158 Uiso 1 1 calc R . .
C39 C -0.2681(4) 1.0369(3) 1.3100(3) 0.0296(10) Uani 1 1 d . . .
Cl1 Cl 0.04686(16) 1.50184(12) 0.73717(13) 0.0602(5) Uani 1 1 d . . .
O7 O 0.0444(6) 1.6040(4) 0.7181(4) 0.0802(18) Uani 1 1 d . . .
O8 O 0.1085(6) 1.4675(6) 0.6667(6) 0.100(2) Uani 1 1 d . . .
O9 O -0.0606(6) 1.4892(5) 0.7357(7) 0.121(3) Uani 1 1 d . . .
O10 O 0.0862(14) 1.4480(7) 0.8145(7) 0.190(7) Uani 1 1 d . . .
Cl2 Cl 0.61661(15) 0.34893(11) 0.71393(13) 0.0545(4) Uani 1 1 d . . .
O11 O 0.5595(4) 0.3433(4) 0.8018(4) 0.0667(15) Uani 1 1 d . . .
O12 O 0.7023(4) 0.3955(5) 0.7055(4) 0.0716(15) Uani 1 1 d . . .
O13 O 0.5459(6) 0.4059(5) 0.6495(5) 0.094(2) Uani 1 1 d . . .
O14 O 0.6629(9) 0.2535(5) 0.7024(6) 0.119(3) Uani 1 1 d . . .
Cl3 Cl -0.8389(3) 1.1282(2) 1.09971(18) 0.1015(10) Uani 1 1 d . . .
O15 O -0.9588(7) 1.1173(7) 1.1241(6) 0.113(3) Uani 1 1 d . . .
O16 O -0.7939(7) 1.0962(7) 1.0190(5) 0.107(3) Uani 1 1 d . . .
O17 O -0.8253(19) 1.2207(10) 1.0874(9) 0.243(10) Uani 1 1 d . . .
O18 O -0.7780(7) 1.0568(7) 1.1680(6) 0.115(3) Uani 1 1 d . . .
N12 N -0.3370(14) 0.5970(10) 1.9881(9) 0.073(4) Uani 0.50 1 d PDU A 1
C40 C -0.2518(13) 0.5695(10) 1.9828(8) 0.050(3) Uani 0.50 1 d PDU A 1
C41 C -0.1408(14) 0.5488(12) 1.9742(10) 0.064(4) Uani 0.50 1 d PDU A 1
N12' N -0.5870(18) 0.9223(12) 1.3468(16) 0.097(5) Uani 0.50 1 d PDU B 2
C40' C -0.5764(18) 0.9160(12) 1.2797(14) 0.078(5) Uani 0.50 1 d PDU B 2
C41' C -0.5359(19) 0.9232(13) 1.1912(12) 0.092(6) Uani 0.50 1 d PDU B 2
N13 N -0.5871(13) 0.9428(11) 1.4025(12) 0.073(5) Uani 0.50 1 d P C -1
C42 C -0.5480(12) 0.9689(10) 1.4444(10) 0.048(3) Uani 0.50 1 d P C -1
C43 C -0.5000 1.0000 1.5000 0.071(3) Uani 1 2 d S . .

loop_
_atom_site_aniso_label
_atom_site_aniso_U_11
_atom_site_aniso_U_22
_atom_site_aniso_U_33
_atom_site_aniso_U_23
_atom_site_aniso_U_13
_atom_site_aniso_U_12
Cu1 0.0388(4) 0.0256(3) 0.0268(3) -0.0004(2) 0.0071(3) 0.0117(3)
Cu2 0.0239(3) 0.0225(3) 0.0215(3) -0.0048(2) -0.0001(2) 0.0029(2)
Cu3 0.0512(4) 0.0236(3) 0.0341(4) -0.0016(3) 0.0160(3) 0.0107(3)
Cu4 0.0266(3) 0.0283(3) 0.0253(3) -0.0017(2) 0.0030(2) -0.0023(2)
O1 0.082(3) 0.035(2) 0.031(2) 0.0065(17) 0.024(2) 0.026(2)
O2 0.0269(17) 0.0256(16) 0.0247(16) -0.0021(13) 0.0010(13) -0.0009(13)
O3 0.0304(17) 0.0222(16) 0.0234(16) -0.0043(13) -0.0035(13) 0.0046(13)
O4 0.0338(18) 0.0233(16) 0.0224(16) -0.0039(13) 0.0067(14) 0.0019(14)
O5 0.050(2) 0.0266(19) 0.042(2) 0.0033(16) 0.0206(19) 0.0104(17)
O6 0.039(2) 0.038(2) 0.0299(19) 0.0012(16) 0.0090(16) 0.0045(17)
N1 0.037(2) 0.031(2) 0.029(2) 0.0013(18) 0.0090(19) 0.0127(19)
N2 0.041(3) 0.029(2) 0.042(3) -0.002(2) 0.015(2) 0.010(2)
N3 0.057(3) 0.035(3) 0.037(3) -0.009(2) 0.011(2) -0.003(2)
N4 0.039(3) 0.037(3) 0.046(3) -0.008(2) 0.014(2) 0.003(2)
N5 0.026(2) 0.0245(19) 0.025(2) -0.0053(16) 0.0024(16) 0.0027(15)
N6 0.025(2) 0.035(2) 0.025(2) 0.0018(17) -0.0009(16) -0.0061(17)
N7 0.046(3) 0.035(2) 0.033(2) -0.0045(19) 0.002(2) -0.020(2)
N8 0.025(2) 0.035(2) 0.037(2) -0.0102(19) 0.0037(17) -0.0090(17)
C1 0.055(4) 0.028(3) 0.033(3) -0.008(2) 0.010(3) 0.002(2)
C2 0.031(3) 0.048(3) 0.031(3) -0.002(2) 0.003(2) 0.004(2)
C3 0.060(4) 0.042(3) 0.034(3) 0.010(3) 0.016(3) 0.032(3)
C4 0.065(4) 0.030(3) 0.043(3) 0.009(3) 0.020(3) 0.026(3)
C5 0.065(4) 0.028(3) 0.039(3) 0.003(2) 0.019(3) 0.020(3)
C6 0.041(3) 0.027(3) 0.047(3) -0.009(2) 0.011(3) 0.008(2)
C7 0.048(3) 0.033(3) 0.030(3) -0.009(2) 0.010(2) 0.005(2)
C8 0.051(4) 0.049(4) 0.036(3) -0.013(3) 0.005(3) -0.002(3)
C9 0.057(4) 0.078(5) 0.039(3) -0.022(3) 0.009(3) -0.015(4)
C10 0.073(5) 0.062(4) 0.048(4) -0.021(3) 0.018(3) -0.029(4)
C11 0.076(5) 0.036(3) 0.048(4) -0.010(3) 0.018(3) -0.009(3)
C12 0.045(3) 0.030(3) 0.066(4) -0.003(3) 0.020(3) 0.001(3)
C13 0.025(3) 0.042(3) 0.064(4) -0.008(3) 0.009(3) -0.001(2)
C14 0.032(3) 0.047(4) 0.108(7) -0.018(4) -0.010(4) -0.008(3)
C15 0.042(4) 0.065(5) 0.101(7) -0.017(4) -0.033(4) -0.007(3)
C16 0.032(3) 0.068(5) 0.070(5) -0.019(4) -0.009(3) -0.006(3)
C17 0.037(3) 0.053(4) 0.046(3) -0.011(3) 0.006(3) -0.004(3)
C18 0.028(2) 0.034(3) 0.026(2) -0.005(2) 0.0008(19) -0.003(2)
C19 0.037(3) 0.029(2) 0.029(3) -0.010(2) 0.001(2) 0.000(2)
C20 0.033(3) 0.024(2) 0.031(3) -0.004(2) 0.005(2) 0.003(2)
C21 0.023(2) 0.031(2) 0.028(2) 0.000(2) 0.0029(19) -0.0005(19)
C22 0.030(3) 0.029(2) 0.031(3) 0.000(2) 0.001(2) 0.003(2)
C23 0.032(3) 0.057(4) 0.031(3) -0.002(3) -0.003(2) -0.014(3)
C24 0.043(3) 0.058(4) 0.033(3) -0.004(3) 0.001(2) -0.032(3)
C25 0.050(4) 0.084(5) 0.044(4) -0.015(3) -0.007(3) -0.036(4)
C26 0.079(5) 0.067(5) 0.057(4) -0.013(4) -0.009(4) -0.045(4)
C27 0.092(6) 0.052(4) 0.050(4) -0.017(3) 0.013(4) -0.046(4)
C28 0.079(5) 0.039(3) 0.038(3) -0.006(3) 0.006(3) -0.028(3)
C29 0.036(3) 0.035(3) 0.025(2) 0.002(2) 0.001(2) -0.009(2)
C30 0.033(3) 0.030(2) 0.033(3) -0.009(2) 0.007(2) -0.008(2)
C31 0.051(4) 0.036(3) 0.052(4) -0.014(3) 0.018(3) -0.021(3)
C32 0.040(3) 0.052(4) 0.091(6) -0.032(4) 0.016(3) -0.024(3)
C33 0.030(3) 0.065(5) 0.100(6) -0.039(4) 0.006(3) -0.019(3)
C34 0.031(3) 0.043(3) 0.057(4) -0.016(3) 0.001(3) -0.008(2)
N10 0.034(3) 0.172(8) 0.085(5) 0.021(5) -0.017(3) -0.014(4)
C35 0.094(7) 0.186(10) 0.122(8) 0.003(8) -0.009(7) -0.020(7)
C36 0.133(10) 0.198(13) 0.164(11) 0.026(11) -0.037(10) -0.002(10)
N11 0.045(3) 0.049(3) 0.051(3) -0.007(2) 0.001(2) -0.019(2)
C37 0.043(3) 0.054(4) 0.075(4) -0.010(3) -0.011(3) -0.016(3)
C38 0.085(6) 0.085(6) 0.166(9) -0.036(6) -0.039(7) -0.031(5)
C39 0.026(2) 0.022(2) 0.033(3) -0.0028(19) 0.0066(19) -0.0038(18)
Cl1 0.0629(11) 0.0385(8) 0.0598(10) -0.0019(7) 0.0046(8) 0.0016(7)
O7 0.124(6) 0.046(3) 0.068(4) -0.016(3) -0.008(4) -0.015(3)
O8 0.095(5) 0.115(6) 0.123(6) -0.077(5) 0.025(4) -0.052(4)
O9 0.083(5) 0.049(3) 0.199(10) -0.020(5) 0.027(5) -0.006(3)
O10 0.327(18) 0.095(6) 0.116(8) -0.011(6) -0.120(10) 0.058(9)
Cl2 0.0607(10) 0.0363(7) 0.0703(11) -0.0189(7) -0.0340(9) 0.0077(7)
O11 0.049(3) 0.055(3) 0.083(4) -0.005(3) -0.009(3) -0.003(2)
O12 0.043(3) 0.079(4) 0.085(4) -0.016(3) -0.006(3) -0.008(3)
O13 0.097(5) 0.078(4) 0.103(5) -0.011(4) -0.069(4) 0.012(4)
O14 0.202(9) 0.049(3) 0.117(6) -0.046(4) -0.091(6) 0.035(4)
Cl3 0.151(3) 0.105(2) 0.0709(15) -0.0209(14) -0.0314(17) -0.058(2)
O15 0.102(6) 0.147(7) 0.105(6) -0.067(5) -0.051(5) 0.016(5)
O16 0.113(6) 0.161(7) 0.072(4) -0.026(5) -0.019(4) -0.075(6)
O17 0.48(3) 0.170(11) 0.145(11) -0.010(9) -0.052(14) -0.208(17)
O18 0.104(6) 0.129(7) 0.130(7) -0.028(6) -0.057(5) -0.030(5)
N12 0.104(9) 0.060(7) 0.049(6) 0.013(6) -0.015(7) -0.039(7)
C40 0.076(8) 0.046(6) 0.020(5) 0.009(5) -0.008(6) -0.016(7)
C41 0.082(9) 0.060(7) 0.047(7) 0.009(6) -0.012(7) -0.038(7)
N12' 0.113(11) 0.048(7) 0.118(12) -0.010(10) -0.023(12) -0.002(7)
C40' 0.093(10) 0.040(7) 0.090(11) -0.012(8) -0.020(10) 0.002(7)
C41' 0.113(11) 0.050(8) 0.079(10) -0.016(8) -0.006(9) 0.038(8)
N13 0.067(9) 0.052(8) 0.068(10) 0.010(7) 0.013(8) -0.004(7)
C42 0.055(8) 0.040(7) 0.044(7) -0.009(6) 0.000(6) -0.008(6)
C43 0.065(7) 0.079(8) 0.061(7) -0.025(6) 0.028(6) -0.019(6)

loop_
_atom_type_symbol
_atom_type_description
_atom_type_scat_dispersion_real
_atom_type_scat_dispersion_imag
_atom_type_scat_source
C C 0.0033 0.0016 'International Tables Vol C Tables 4.2.6.8 and 6.1.1.4'
H H 0.0000 0.0000 'International Tables Vol C Tables 4.2.6.8 and 6.1.1.4'
N N 0.0061 0.0033 'International Tables Vol C Tables 4.2.6.8 and 6.1.1.4'
O O 0.0106 0.0060 'International Tables Vol C Tables 4.2.6.8 and 6.1.1.4'
Cl Cl 0.1484 0.1585 'International Tables Vol C Tables 4.2.6.8 and 6.1.1.4'
Cu Cu 0.3201 1.2651 'International Tables Vol C Tables 4.2.6.8 and 6.1.1.4'

loop_
_geom_angle_atom_site_label_1
_geom_angle_atom_site_label_2
_geom_angle_atom_site_label_3
_geom_angle
_geom_angle_site_symmetry_1
_geom_angle_site_symmetry_3
O1 Cu1 O3 169.3(2) . .
O1 Cu1 O4 93.57(16) . .
O3 Cu1 O4 80.39(14) . .
O1 Cu1 N1 84.10(18) . .
O3 Cu1 N1 100.05(16) . .
O4 Cu1 N1 168.43(19) . .
O1 Cu1 N10 95.5(4) . .
O3 Cu1 N10 93.9(3) . .
O4 Cu1 N10 95.1(2) . .
N1 Cu1 N10 96.5(3) . .
O1 Cu1 Cu2 134.26(15) . .
O3 Cu1 Cu2 38.20(10) . .
O4 Cu1 Cu2 42.51(9) . .
N1 Cu1 Cu2 135.70(12) . .
N10 Cu1 Cu2 99.8(2) . .
O2 Cu2 O3 170.86(15) . .
O2 Cu2 O4 95.82(14) . .
O3 Cu2 O4 81.14(14) . .
O2 Cu2 N5 84.76(16) . .
O3 Cu2 N5 96.63(15) . .
O4 Cu2 N5 169.30(16) . .
O2 Cu2 N11 95.42(18) . .
O3 Cu2 N11 93.48(18) . .
O4 Cu2 N11 96.11(18) . .
N5 Cu2 N11 94.46(19) . .
O2 Cu2 Cu1 137.54(11) . .
O3 Cu2 Cu1 37.86(10) . .
O4 Cu2 Cu1 43.62(9) . .
N5 Cu2 Cu1 132.36(11) . .
N11 Cu2 Cu1 100.22(14) . .
O5 Cu3 O1 99.09(17) . .
O5 Cu3 N2 176.95(18) . .
O1 Cu3 N2 83.96(18) . .
O5 Cu3 N3 96.3(2) . .
O1 Cu3 N3 124.6(2) . .
N2 Cu3 N3 82.0(2) . .
O5 Cu3 N4 96.9(2) . .
O1 Cu3 N4 116.4(2) . .
N2 Cu3 N4 81.5(2) . .
N3 Cu3 N4 114.0(2) . .
O6 Cu4 O2 99.31(15) . .
O6 Cu4 N6 175.52(17) . .
O2 Cu4 N6 84.99(16) . .
O6 Cu4 N8 95.49(19) . .
O2 Cu4 N8 118.80(17) . .
N6 Cu4 N8 81.28(18) . .
O6 Cu4 N7 97.9(2) . .
O2 Cu4 N7 118.43(17) . .
N6 Cu4 N7 81.0(2) . .
N8 Cu4 N7 117.64(18) . .
C4 O1 Cu1 116.0(4) . .
C4 O1 Cu3 114.7(3) . .
Cu1 O1 Cu3 123.1(2) . .
C21 O2 Cu2 115.6(3) . .
C21 O2 Cu4 113.8(3) . .
Cu2 O2 Cu4 121.47(18) . .
Cu1 O3 Cu2 103.94(16) . .
C39 O4 Cu2 130.8(3) . .
C39 O4 Cu1 129.7(3) . .
Cu2 O4 Cu1 93.87(14) . .
C39 O5 Cu3 132.4(4) . .
C39 O6 Cu4 138.4(3) . .
C1 N1 C3 109.0(5) . .
C1 N1 C2 110.5(4) . .
C3 N1 C2 107.3(5) . .
C1 N1 Cu1 112.0(4) . .
C3 N1 Cu1 100.5(3) . .
C2 N1 Cu1 116.8(4) . .
C6 N2 C5 112.1(5) . .
C6 N2 C12 110.0(5) . .
C5 N2 C12 114.5(5) . .
C6 N2 Cu3 108.6(4) . .
C5 N2 Cu3 103.8(4) . .
C12 N2 Cu3 107.3(4) . .
C11 N3 C7 118.4(6) . .
C11 N3 Cu3 128.0(5) . .
C7 N3 Cu3 113.5(4) . .
C13 N4 C17 119.4(6) . .
C13 N4 Cu3 113.5(5) . .
C17 N4 Cu3 126.7(5) . .
C19 N5 C18 106.4(4) . .
C19 N5 C20 111.8(4) . .
C18 N5 C20 113.8(4) . .
C19 N5 Cu2 114.7(3) . .
C18 N5 Cu2 108.2(3) . .
C20 N5 Cu2 102.1(3) . .
C23 N6 C22 113.3(4) . .
C23 N6 C29 110.4(4) . .
C22 N6 C29 111.0(4) . .
C23 N6 Cu4 108.9(4) . .
C22 N6 Cu4 104.6(3) . .
C29 N6 Cu4 108.4(3) . .
C24 N7 C28 118.3(6) . .
C24 N7 Cu4 113.3(4) . .
C28 N7 Cu4 128.4(5) . .
C30 N8 C34 119.8(5) . .
C30 N8 Cu4 113.9(4) . .
C34 N8 Cu4 126.2(4) . .
N1 C1 C19 112.0(5) . 2_577
N1 C2 C18 113.7(5) . 2_577
C4 C3 N1 109.7(6) . .
O1 C4 C3 108.3(6) . .
O1 C4 C5 108.9(5) . .
C3 C4 C5 110.5(7) . .
N2 C5 C4 109.7(6) . .
N2 C6 C7 110.7(5) . .
N3 C7 C8 122.0(6) . .
N3 C7 C6 114.7(6) . .
C8 C7 C6 123.3(5) . .
C9 C8 C7 118.2(6) . .
C10 C9 C8 120.6(8) . .
C9 C10 C11 119.0(7) . .
N3 C11 C10 121.7(6) . .
C13 C12 N2 109.1(5) . .
N4 C13 C14 121.3(7) . .
N4 C13 C12 115.0(6) . .
C14 C13 C12 123.7(6) . .
C15 C14 C13 119.3(7) . .
C14 C15 C16 120.0(8) . .
C17 C16 C15 117.5(8) . .
N4 C17 C16 122.5(7) . .
N5 C18 C2 112.4(5) . 2_577
N5 C19 C1 113.1(5) . 2_577
N5 C20 C21 109.3(4) . .
O2 C21 C20 109.7(4) . .
O2 C21 C22 110.2(4) . .
C20 C21 C22 108.1(5) . .
N6 C22 C21 109.8(4) . .
N6 C23 C24 110.4(5) . .
N7 C24 C25 121.8(7) . .
N7 C24 C23 115.3(5) . .
C25 C24 C23 122.8(6) . .
C26 C25 C24 119.3(7) . .
C25 C26 C27 119.2(7) . .
C26 C27 C28 119.4(8) . .
N7 C28 C27 121.9(8) . .
N6 C29 C30 110.4(4) . .
N8 C30 C31 122.4(6) . .
N8 C30 C29 115.2(5) . .
C31 C30 C29 122.3(5) . .
C32 C31 C30 117.6(6) . .
C31 C32 C33 120.8(6) . .
C32 C33 C34 117.9(7) . .
N8 C34 C33 121.4(6) . .
C35 N10 Cu1 129.9(13) . .
N10 C35 C36 166(2) . .
C37 N11 Cu2 157.6(6) . .
N11 C37 C38 177.9(9) . .
O6 C39 O5 117.5(5) . .
O6 C39 O4 121.0(4) . .
O5 C39 O4 121.4(5) . .
O10 Cl1 O8 110.0(7) . .
O10 Cl1 O7 113.6(6) . .
O8 Cl1 O7 108.8(4) . .
O10 Cl1 O9 111.4(9) . .
O8 Cl1 O9 104.1(5) . .
O7 Cl1 O9 108.6(4) . .
O12 Cl2 O13 109.2(4) . .
O12 Cl2 O14 107.0(5) . .
O13 Cl2 O14 112.2(4) . .
O12 Cl2 O11 107.4(4) . .
O13 Cl2 O11 109.5(4) . .
O14 Cl2 O11 111.4(5) . .
O17 Cl3 O18 112.4(8) . .
O17 Cl3 O16 109.6(8) . .
O18 Cl3 O16 103.9(6) . .
O17 Cl3 O15 113.7(11) . .
O18 Cl3 O15 107.5(5) . .
O16 Cl3 O15 109.1(4) . .
N12 C40 C41 171.1(18) . .
N12' C40' C41' 162(3) . .
N13 C42 C43 178.2(15) . .
C42 C43 C42 179.999(7) 2_478 .

loop_
_geom_bond_atom_site_label_1
_geom_bond_atom_site_label_2
_geom_bond_distance
_geom_bond_site_symmetry_2
Cu1 O1 1.896(4) .
Cu1 O3 1.896(3) .
Cu1 O4 2.073(3) .
Cu1 N1 2.100(4) .
Cu1 N10 2.372(9) .
Cu1 Cu2 2.9981(8) .
Cu2 O2 1.899(3) .
Cu2 O3 1.910(3) .
Cu2 O4 2.031(3) .
Cu2 N5 2.048(4) .
Cu2 N11 2.405(5) .
Cu3 O5 1.900(4) .
Cu3 O1 1.959(4) .
Cu3 N2 2.014(5) .
Cu3 N3 2.039(6) .
Cu3 N4 2.066(6) .
Cu4 O6 1.903(4) .
Cu4 O2 1.965(3) .
Cu4 N6 2.010(4) .
Cu4 N8 2.078(4) .
Cu4 N7 2.084(5) .
O1 C4 1.414(7) .
O2 C21 1.407(6) .
O4 C39 1.317(6) .
O5 C39 1.263(6) .
O6 C39 1.248(6) .
N1 C1 1.474(8) .
N1 C3 1.499(7) .
N1 C2 1.502(9) .
N2 C6 1.470(7) .
N2 C5 1.475(9) .
N2 C12 1.504(10) .
N3 C11 1.347(9) .
N3 C7 1.360(7) .
N4 C13 1.337(8) .
N4 C17 1.338(9) .
N5 C19 1.474(7) .
N5 C18 1.493(7) .
N5 C20 1.497(6) .
N6 C23 1.479(7) .
N6 C22 1.485(7) .
N6 C29 1.492(6) .
N7 C24 1.333(8) .
N7 C28 1.357(9) .
N8 C30 1.321(7) .
N8 C34 1.347(8) .
C1 C19 1.508(7) 2_577
C2 C18 1.517(7) 2_577
C3 C4 1.489(11) .
C4 C5 1.546(8) .
C6 C7 1.493(9) .
C7 C8 1.390(9) .
C8 C9 1.373(11) .
C9 C10 1.360(11) .
C10 C11 1.392(12) .
C12 C13 1.503(10) .
C13 C14 1.379(12) .
C14 C15 1.363(13) .
C15 C16 1.393(11) .
C16 C17 1.378(11) .
C18 C2 1.517(7) 2_577
C19 C1 1.508(7) 2_577
C20 C21 1.517(8) .
C21 C22 1.539(7) .
C23 C24 1.499(10) .
C24 C25 1.392(9) .
C25 C26 1.365(12) .
C26 C27 1.370(12) .
C27 C28 1.372(10) .
C29 C30 1.507(8) .
C30 C31 1.386(8) .
C31 C32 1.373(11) .
C32 C33 1.381(12) .
C33 C34 1.385(9) .
N10 C35 1.135(13) .
C35 C36 1.489(16) .
N11 C37 1.121(9) .
C37 C38 1.467(11) .
Cl1 O10 1.356(8) .
Cl1 O8 1.404(7) .
Cl1 O7 1.428(6) .
Cl1 O9 1.447(9) .
Cl2 O12 1.403(6) .
Cl2 O13 1.424(5) .
Cl2 O14 1.432(6) .
Cl2 O11 1.449(7) .
Cl3 O17 1.361(11) .
Cl3 O18 1.451(9) .
Cl3 O16 1.477(9) .
Cl3 O15 1.556(10) .
N12 C40 1.068(18) .
C40 C41 1.38(2) .
N12' C40' 1.08(2) .
C40' C41' 1.40(2) .
N13 C42 1.11(2) .
C42 C43 1.403(17) .
C43 C42 1.403(17) 2_478
